data_7228565
loop_
_publ_author_name
'Carreras, Lucas'
'Rovira, Laura'
'Vaquero, M\'onica'
'Mon, Ignasi'
'Martin, Eddy'
'Benet-Buchholz, Jordi'
'Vidal-Ferran, Anton'

_publ_section_title
;
 Syntheses, characterisation and solid-state study of alkali and ammonium
 BArF salts
;
_journal_issue 52
_journal_name_full 'RSC Adv.'
_journal_page_first 32833
_journal_paper_doi 10.1039/C7RA05928K
_journal_volume 7
_journal_year 2017
_chemical_formula_sum 'C32 H14 B F24 O Rb'
_chemical_formula_weight 966.71
_space_group_crystal_system tetragonal
_space_group_IT_number 85
_space_group_name_Hall '-P 4a'
_space_group_name_H-M_alt 'P 4/n'
_symmetry_space_group_name_Hall '-P 4a'
_symmetry_space_group_name_H-M 'P 4/n :2'
_atom_sites_solution_hydrogens mixed
_audit_creation_method SHELXL-2014/7
_audit_update_record
;
2017-04-25 deposited with the CCDC.
2017-06-21 downloaded from the CCDC.
;
_cell_angle_alpha 90
_cell_angle_beta 90
_cell_angle_gamma 90
_cell_formula_units_Z 2
_cell_length_a 13.5956(17)
_cell_length_b 13.5956(17)
_cell_length_c 9.2978(18)
_cell_measurement_reflns_used 2098
_cell_measurement_temperature 100(2)
_cell_measurement_theta_max 29.83
_cell_measurement_theta_min 2.66
_cell_volume 1718.6(5)
_computing_cell_refinement 'Bruker SAINT'
_computing_data_collection 'Bruker APEX2'
_computing_data_reduction 'Bruker SAINT'
_computing_molecular_graphics 'Bruker SHELXTL'
_computing_publication_material 'Bruker SHELXTL'
_computing_structure_refinement 'SHELXL-2014/7 (Sheldrick, 2014)'
_computing_structure_solution 'SHELXS-97 (Sheldrick, 2008)'
_diffrn_ambient_temperature 100(2)
_diffrn_detector_area_resol_mean 512
_diffrn_detector_type '4K CCD area detector APEX II'
_diffrn_measured_fraction_theta_full 0.978
_diffrn_measured_fraction_theta_max 0.960
_diffrn_measurement_device_type 'Kappa 4-axis goniometer bruker-nonius'
_diffrn_measurement_method
;
 Fullsphere data collection, phi and omega scans
;
_diffrn_measurement_specimen_support 'magnetic support with MicroMount'
_diffrn_radiation_monochromator 'Multilayer Montel 200 mirrors'
_diffrn_radiation_type MoK\a
_diffrn_radiation_wavelength 0.71073
_diffrn_reflns_av_R_equivalents 0.0348
_diffrn_reflns_av_unetI/netI 0.0527
_diffrn_reflns_Laue_measured_fraction_full 0.978
_diffrn_reflns_Laue_measured_fraction_max 0.960
_diffrn_reflns_limit_h_max 12
_diffrn_reflns_limit_h_min -20
_diffrn_reflns_limit_k_max 12
_diffrn_reflns_limit_k_min -19
_diffrn_reflns_limit_l_max 12
_diffrn_reflns_limit_l_min -13
_diffrn_reflns_number 6734
_diffrn_reflns_point_group_measured_fraction_full 0.978
_diffrn_reflns_point_group_measured_fraction_max 0.960
_diffrn_reflns_theta_full 25.000
_diffrn_reflns_theta_max 32.723
_diffrn_reflns_theta_min 2.190
_diffrn_source 'Rotating anode X-ray tube'
_diffrn_source_current 70
_diffrn_source_power 50
_diffrn_source_size '0.3 mm x 0.3 mm fine focus'
_diffrn_source_type 'Bruker-Nonius FR 591'
_exptl_absorpt_coefficient_mu 1.600
_exptl_absorpt_correction_T_max 0.740
_exptl_absorpt_correction_T_min 0.560
_exptl_absorpt_correction_type empirical
_exptl_absorpt_process_details
; 
 SADABS Version 2008/1 Bruker-Nonius
 Blessing, Acta Cryst. (1995) A51 33-38
;
_exptl_crystal_colour colourless
_exptl_crystal_density_diffrn 1.868
_exptl_crystal_description block
_exptl_crystal_F_000 944
_exptl_crystal_size_max 0.200
_exptl_crystal_size_mid 0.200
_exptl_crystal_size_min 0.200
_refine_diff_density_max 0.863
_refine_diff_density_min -0.545
_refine_diff_density_rms 0.096
_refine_ls_extinction_method none
_refine_ls_goodness_of_fit_ref 1.054
_refine_ls_hydrogen_treatment constr
_refine_ls_matrix_type full
_refine_ls_number_parameters 160
_refine_ls_number_reflns 3049
_refine_ls_number_restraints 103
_refine_ls_restrained_S_all 1.076
_refine_ls_R_factor_all 0.0770
_refine_ls_R_factor_gt 0.0553
_refine_ls_shift/su_max 0.000
_refine_ls_shift/su_mean 0.000
_refine_ls_structure_factor_coef Fsqd
_refine_ls_weighting_details 'w=1/[\s^2^(Fo^2^)+(0.0730P)^2^+1.6628P] where P=(Fo^2^+2Fc^2^)/3'
_refine_ls_weighting_scheme calc
_refine_ls_wR_factor_gt 0.1418
_refine_ls_wR_factor_ref 0.1512
_reflns_Friedel_coverage 0.000
_reflns_number_gt 2315
_reflns_number_total 3049
_reflns_threshold_expression 'I > 2\s(I)'
_cod_data_source_file c7ra05928k2.cif
_cod_data_source_block IMRbBArf_0m
_cod_database_code 7228565
_shelx_shelxl_version_number 2014/7
_shelx_space_group_comment
; 
The symmetry employed for this shelxl refinement is uniquely defined 
by the following loop, which should always be used as a source of 
symmetry information in preference to the above space-group names. 
They are only intended as comments. 
;
_shelx_estimated_absorpt_t_min 0.740
_shelx_estimated_absorpt_t_max 0.740

loop_
_space_group_symop_operation_xyz
'x, y, z'
'-x+1/2, -y+1/2, z'
'-y+1/2, x, z'
'y, -x+1/2, z'
'-x, -y, -z'
'x-1/2, y-1/2, -z'
'y-1/2, -x, -z'
'-y, x-1/2, -z'

loop_
_atom_site_label
_atom_site_type_symbol
_atom_site_fract_x
_atom_site_fract_y
_atom_site_fract_z
_atom_site_U_iso_or_equiv
_atom_site_adp_type
_atom_site_occupancy
_atom_site_site_symmetry_order
_atom_site_calc_flag
_atom_site_refinement_flags_posn
_atom_site_refinement_flags_adp
_atom_site_refinement_flags_occupancy
_atom_site_disorder_assembly
_atom_site_disorder_group
Rb1 Rb -0.2500 0.7500 0.54770(6) 0.02548(15) Uani 1 4 d DS T P . .
B1 B 0.2500 0.7500 1.0000 0.0135(8) Uani 1 4 d S T P . .
C1 C 0.18131(15) 0.81952(15) 0.8963(2) 0.0136(4) Uani 1 1 d . . . . .
C2 C 0.22365(17) 0.86931(16) 0.7796(2) 0.0171(4) Uani 1 1 d . . . . .
H2 H 0.2915 0.8599 0.7597 0.021 Uiso 1 1 calc R U . . .
C3 C 0.16931(19) 0.93209(17) 0.6919(3) 0.0196(4) Uani 1 1 d . . . . .
C4 C 0.07023(19) 0.94842(17) 0.7167(3) 0.0206(4) Uani 1 1 d . . . . .
H4 H 0.0335 0.9921 0.6577 0.025 Uiso 1 1 calc R U . . .
C5 C 0.02641(17) 0.89909(17) 0.8300(3) 0.0175(4) Uani 1 1 d . . . . .
C6 C 0.08054(16) 0.83587(16) 0.9181(2) 0.0155(4) Uani 1 1 d . . . . .
H6 H 0.0482 0.8030 0.9949 0.019 Uiso 1 1 calc R U . . .
C7 C 0.2180(2) 0.9789(2) 0.5652(3) 0.0330(6) Uani 1 1 d D . . . .
C8 C -0.08212(18) 0.90966(19) 0.8534(3) 0.0229(5) Uani 1 1 d . . . . .
F1 F 0.2297(2) 0.91449(17) 0.4542(2) 0.0456(7) Uani 0.905(5) 1 d D U P A 1
F2 F 0.3069(2) 1.0111(3) 0.5903(3) 0.0697(12) Uani 0.905(5) 1 d D U P A 1
F3 F 0.16389(19) 1.05046(18) 0.5061(3) 0.0428(6) Uani 0.905(5) 1 d D U P A 1
F1' F 0.1820(19) 1.0277(17) 0.447(2) 0.057(4) Uani 0.095(5) 1 d D U P A 2
F2' F 0.3034(13) 0.9400(17) 0.512(3) 0.066(6) Uani 0.095(5) 1 d D U P A 2
F3' F 0.2576(19) 1.0645(12) 0.634(2) 0.059(4) Uani 0.095(5) 1 d D U P A 2
F4 F -0.13285(13) 0.84471(14) 0.7730(2) 0.0369(4) Uani 1 1 d . . . . .
F5 F -0.11658(13) 0.99788(13) 0.8169(2) 0.0342(4) Uani 1 1 d . . . . .
F6 F -0.10976(13) 0.89429(17) 0.9902(2) 0.0407(5) Uani 1 1 d . . . . .
O1W O -0.2401 0.7665 0.2328 0.060 Uani 0.15 1 d D U P B -1
H1W1 H -0.1841 0.7664 0.1922 0.090 Uiso 0.15 1 d D U P C -1
H1W2 H -0.2717 0.8132 0.1933 0.090 Uiso 0.15 1 d D U P D -1
O1W' O -0.2930 0.6996 0.2460 0.072 Uani 0.1 1 d D U P B -2
H1W3 H -0.2538 0.6586 0.2076 0.108 Uiso 0.1 1 d D U P E -2
H1W4 H -0.3217 0.7277 0.1759 0.108 Uiso 0.1 1 d D U P F -2

loop_
_atom_site_aniso_label
_atom_site_aniso_U_11
_atom_site_aniso_U_22
_atom_site_aniso_U_33
_atom_site_aniso_U_23
_atom_site_aniso_U_13
_atom_site_aniso_U_12
Rb1 0.02361(18) 0.02361(18) 0.0292(3) 0.000 0.000 0.000
B1 0.0126(12) 0.0126(12) 0.015(2) 0.000 0.000 0.000
C1 0.0152(9) 0.0122(9) 0.0132(9) -0.0011(7) -0.0013(7) -0.0014(7)
C2 0.0179(10) 0.0169(10) 0.0167(10) 0.0019(7) -0.0003(7) -0.0004(7)
C3 0.0240(11) 0.0179(10) 0.0168(11) 0.0043(7) -0.0008(8) -0.0018(8)
C4 0.0251(11) 0.0181(10) 0.0187(11) 0.0024(8) -0.0048(8) 0.0021(8)
C5 0.0165(10) 0.0169(10) 0.0191(11) -0.0022(7) -0.0029(7) 0.0025(7)
C6 0.0153(9) 0.0163(9) 0.0148(10) -0.0001(7) -0.0017(7) 0.0007(7)
C7 0.0319(14) 0.0370(15) 0.0301(15) 0.0166(11) 0.0001(11) -0.0014(11)
C8 0.0193(11) 0.0237(11) 0.0256(12) -0.0008(9) -0.0054(8) 0.0045(8)
F1 0.0654(17) 0.0405(12) 0.0310(12) 0.0046(9) 0.0217(10) 0.0013(11)
F2 0.0475(15) 0.113(3) 0.0484(16) 0.0429(17) -0.0122(12) -0.0475(17)
F3 0.0570(14) 0.0376(12) 0.0337(12) 0.0231(9) 0.0140(10) 0.0137(10)
F1' 0.063(7) 0.055(7) 0.054(7) 0.012(6) 0.002(6) 0.005(6)
F2' 0.086(11) 0.063(10) 0.048(9) 0.025(8) 0.012(9) -0.020(9)
F3' 0.056(6) 0.075(6) 0.046(6) 0.026(5) 0.015(5) -0.015(5)
F4 0.0215(8) 0.0349(10) 0.0544(12) -0.0111(8) -0.0120(7) -0.0029(7)
F5 0.0265(8) 0.0251(8) 0.0509(11) 0.0006(7) -0.0032(7) 0.0119(7)
F6 0.0221(8) 0.0673(14) 0.0327(9) 0.0106(9) 0.0053(7) 0.0121(8)
O1W 0.068 0.069 0.044 -0.008 0.006 -0.010
O1W' 0.078 0.078 0.061 -0.003 0.008 -0.008

loop_
_atom_type_symbol
_atom_type_description
_atom_type_scat_dispersion_real
_atom_type_scat_dispersion_imag
_atom_type_scat_source
C C 0.0033 0.0016 'International Tables Vol C Tables 4.2.6.8 and 6.1.1.4'
H H 0.0000 0.0000 'International Tables Vol C Tables 4.2.6.8 and 6.1.1.4'
B B 0.0013 0.0007 'International Tables Vol C Tables 4.2.6.8 and 6.1.1.4'
F F 0.0171 0.0103 'International Tables Vol C Tables 4.2.6.8 and 6.1.1.4'
Rb Rb -0.9393 2.9676 'International Tables Vol C Tables 4.2.6.8 and 6.1.1.4'
O O 0.0106 0.0060 'International Tables Vol C Tables 4.2.6.8 and 6.1.1.4'

loop_
_geom_angle_atom_site_label_1
_geom_angle_atom_site_label_2
_geom_angle_atom_site_label_3
_geom_angle
_geom_angle_site_symmetry_1
_geom_angle_site_symmetry_3
F4 Rb1 F4 88.71(9) 3_565 4_455
F4 Rb1 F4 59.25(5) 3_565 2_465
F4 Rb1 F4 59.25(5) 4_455 2_465
F4 Rb1 F4 59.25(5) 3_565 .
F4 Rb1 F4 59.26(5) 4_455 .
F4 Rb1 F4 88.71(9) 2_465 .
F4 Rb1 O1W 133.70(4) 3_565 .
F4 Rb1 O1W 137.18(4) 4_455 .
F4 Rb1 O1W 140.39(4) 2_465 .
F4 Rb1 O1W 130.84(4) . .
F4 Rb1 O1W' 136.05(4) 3_565 .
F4 Rb1 O1W' 129.92(4) 4_455 .
F4 Rb1 O1W' 118.09(4) 2_465 .
F4 Rb1 O1W' 152.98(4) . .
F4 Rb1 F3 116.09(6) 3_565 6_556
F4 Rb1 F3 78.40(6) 4_455 6_556
F4 Rb1 F3 60.60(7) 2_465 6_556
F4 Rb1 F3 136.86(7) . 6_556
O1W Rb1 F3 85.44(6) . 6_556
F4 Rb1 F3 60.60(7) 3_565 7_466
F4 Rb1 F3 136.86(7) 4_455 7_466
F4 Rb1 F3 78.40(6) 2_465 7_466
F4 Rb1 F3 116.09(6) . 7_466
O1W Rb1 F3 81.10(5) . 7_466
F3 Rb1 F3 88.403(18) 6_556 7_466
F4 Rb1 F3 136.86(7) 3_565 8_666
F4 Rb1 F3 60.60(7) 4_455 8_666
F4 Rb1 F3 116.09(6) 2_465 8_666
F4 Rb1 F3 78.40(6) . 8_666
O1W Rb1 F3 79.76(5) . 8_666
F3 Rb1 F3 88.403(18) 6_556 8_666
F3 Rb1 F3 160.78(11) 7_466 8_666
F4 Rb1 F3 78.40(6) 3_565 5_576
F4 Rb1 F3 116.09(6) 4_455 5_576
F4 Rb1 F3 136.86(7) 2_465 5_576
F4 Rb1 F3 60.60(7) . 5_576
O1W Rb1 F3 75.35(5) . 5_576
F3 Rb1 F3 160.78(11) 6_556 5_576
F3 Rb1 F3 88.403(18) 7_466 5_576
F3 Rb1 F3 88.403(19) 8_666 5_576
F4 Rb1 F3' 93.0(3) 3_565 7_466
F4 Rb1 F3' 138.1(5) 4_455 7_466
F4 Rb1 F3' 86.1(4) 2_465 7_466
F4 Rb1 F3' 149.8(3) . 7_466
O1W' Rb1 F3' 45.3(2) . 7_466
F4 Rb1 F3' 149.8(3) 3_565 6_556
F4 Rb1 F3' 86.1(4) 4_455 6_556
F4 Rb1 F3' 93.0(3) 2_465 6_556
F4 Rb1 F3' 138.1(5) . 6_556
O1W' Rb1 F3' 44.2(4) . 6_556
F3' Rb1 F3' 71.9(3) 7_466 6_556
C1 B1 C1 110.19(8) 7_567 2_565
C1 B1 C1 108.05(15) 7_567 8_667
C1 B1 C1 110.19(8) 2_565 8_667
C1 B1 C1 110.19(8) 7_567 .
C1 B1 C1 108.05(15) 2_565 .
C1 B1 C1 110.19(8) 8_667 .
C2 C1 C6 115.9(2) . .
C2 C1 B1 119.93(17) . .
C6 C1 B1 124.19(17) . .
C3 C2 C1 122.1(2) . .
C4 C3 C2 121.2(2) . .
C4 C3 C7 119.6(2) . .
C2 C3 C7 119.2(2) . .
C5 C4 C3 117.9(2) . .
C4 C5 C6 121.2(2) . .
C4 C5 C8 119.2(2) . .
C6 C5 C8 119.5(2) . .
C5 C6 C1 121.8(2) . .
F2 C7 F3 109.8(3) . .
F2 C7 F1 104.1(3) . .
F3 C7 F1 102.7(3) . .
F2' C7 F1' 101.7(12) . .
F2' C7 F3' 99.0(11) . .
F1' C7 F3' 95.8(11) . .
F2 C7 C3 114.3(3) . .
F3 C7 C3 112.9(3) . .
F1 C7 C3 112.1(3) . .
F2' C7 C3 119.7(9) . .
F1' C7 C3 132.7(12) . .
F3' C7 C3 99.1(9) . .
F5 C8 F6 106.5(2) . .
F5 C8 F4 105.6(2) . .
F6 C8 F4 106.3(2) . .
F5 C8 C5 113.3(2) . .
F6 C8 C5 113.5(2) . .
F4 C8 C5 111.2(2) . .
C7 F2 Rb1 92.3(2) . 5_576
C7 F3 Rb1 120.8(2) . 5_576
C7 F1' Rb1 110.2(13) . 5_576
C7 F3' Rb1 114.2(11) . 5_576
C8 F4 Rb1 164.44(17) . .
C8 F5 Rb1 67.38(13) . .

loop_
_geom_bond_atom_site_label_1
_geom_bond_atom_site_label_2
_geom_bond_distance
_geom_bond_site_symmetry_2
Rb1 F4 2.9295(18) 3_565
Rb1 F4 2.9295(18) 4_455
Rb1 F4 2.9295(18) 2_465
Rb1 F4 2.9295(18) .
Rb1 O1W 2.9392(8) .
Rb1 O1W' 2.9462(7) .
Rb1 F3 2.997(2) 6_556
Rb1 F3 2.997(2) 7_466
Rb1 F3 2.997(2) 8_666
Rb1 F3 2.997(2) 5_576
Rb1 F3' 3.04(2) 7_466
Rb1 F3' 3.04(2) 6_556
B1 C1 1.642(2) 7_567
B1 C1 1.642(2) 2_565
B1 C1 1.642(2) 8_667
B1 C1 1.642(2) .
C1 C2 1.403(3) .
C1 C6 1.403(3) .
C2 C3 1.392(3) .
C3 C4 1.385(4) .
C3 C7 1.494(4) .
C4 C5 1.384(3) .
C5 C6 1.396(3) .
C5 C8 1.498(3) .
C7 F2 1.306(4) .
C7 F3 1.338(4) .
C7 F1 1.362(4) .
C7 F2' 1.367(9) .
C7 F1' 1.375(9) .
C7 F3' 1.435(9) .
C8 F5 1.332(3) .
C8 F6 1.343(3) .
C8 F4 1.347(3) .
F2 Rb1 3.577(4) 5_576
F3 Rb1 2.997(2) 5_576
F1' Rb1 3.16(3) 5_576
F3' Rb1 3.04(2) 5_576

loop_
_geom_torsion_atom_site_label_1
_geom_torsion_atom_site_label_2
_geom_torsion_atom_site_label_3
_geom_torsion_atom_site_label_4
_geom_torsion
_geom_torsion_site_symmetry_1
_geom_torsion_site_symmetry_4
C1 B1 C1 C2 73.69(13) 7_567 .
C1 B1 C1 C2 -46.74(15) 2_565 .
C1 B1 C1 C2 -167.17(19) 8_667 .
C1 B1 C1 C6 -104.4(2) 7_567 .
C1 B1 C1 C6 135.1(2) 2_565 .
C1 B1 C1 C6 14.7(2) 8_667 .
C6 C1 C2 C3 0.8(3) . .
B1 C1 C2 C3 -177.44(18) . .
C1 C2 C3 C4 0.1(4) . .
C1 C2 C3 C7 -177.0(2) . .
C2 C3 C4 C5 -1.0(4) . .
C7 C3 C4 C5 176.2(2) . .
C3 C4 C5 C6 0.9(4) . .
C3 C4 C5 C8 -175.8(2) . .
C4 C5 C6 C1 0.1(3) . .
C8 C5 C6 C1 176.8(2) . .
C2 C1 C6 C5 -1.0(3) . .
B1 C1 C6 C5 177.22(17) . .
C4 C3 C7 F2 140.7(3) . .
C2 C3 C7 F2 -42.1(4) . .
C4 C3 C7 F3 14.2(4) . .
C2 C3 C7 F3 -168.5(3) . .
C4 C3 C7 F1 -101.2(3) . .
C2 C3 C7 F1 76.0(3) . .
C4 C3 C7 F2' -158.7(14) . .
C2 C3 C7 F2' 18.6(15) . .
C4 C3 C7 F1' -11.1(15) . .
C2 C3 C7 F1' 166.1(15) . .
C4 C3 C7 F3' 95.5(11) . .
C2 C3 C7 F3' -87.3(11) . .
C4 C5 C8 F5 -33.0(3) . .
C6 C5 C8 F5 150.3(2) . .
C4 C5 C8 F6 -154.6(2) . .
C6 C5 C8 F6 28.7(3) . .
C4 C5 C8 F4 85.7(3) . .
C6 C5 C8 F4 -91.0(3) . .
F3 C7 F2 Rb1 0.4(3) . 5_576
F1 C7 F2 Rb1 109.7(2) . 5_576
C3 C7 F2 Rb1 -127.7(2) . 5_576
F2 C7 F3 Rb1 -0.5(4) . 5_576
F1 C7 F3 Rb1 -110.7(2) . 5_576
C3 C7 F3 Rb1 128.3(2) . 5_576
F2' C7 F1' Rb1 -93.6(14) . 5_576
F3' C7 F1' Rb1 6.9(14) . 5_576
C3 C7 F1' Rb1 114.9(11) . 5_576
F2' C7 F3' Rb1 95.5(13) . 5_576
F1' C7 F3' Rb1 -7.4(15) . 5_576
C3 C7 F3' Rb1 -142.3(9) . 5_576
F5 C8 F4 Rb1 23.6(7) . .
F6 C8 F4 Rb1 136.5(5) . .
C5 C8 F4 Rb1 -99.6(6) . .
F6 C8 F5 Rb1 -117.0(2) . .
F4 C8 F5 Rb1 -4.28(14) . .
C5 C8 F5 Rb1 117.6(2) . .
